data_7115317
loop_
_publ_author_name
'Li Xiang'
'Zuowei Xie'

_publ_section_title
;
 Conversion of (eta^5^-C2B9H10R)TaX3 (X = Me, NMe2) to
 (eta^6^-C2B9H10R)TaX' (X' = NMe2, azaallyl) in the absence of a reducing
 agent: synthesis and structure of tantallacarboranes incorporating an
 arachno-eta^6^-C2B9^4-^ ligand
;
_journal_name_full Chem.Commun.
_journal_page_first 8249
_journal_paper_doi 10.1039/C4cc03981E
_journal_volume 50
_journal_year 2014
_chemical_formula_sum 'C19 H37 B9 N3 Ta'
_chemical_formula_weight 585.76
_chemical_name_systematic
; 
 ? 
;
_space_group_IT_number 14
_symmetry_cell_setting monoclinic
_symmetry_space_group_name_Hall '-P 2yn'
_symmetry_space_group_name_H-M 'P 1 21/n 1'
_atom_sites_solution_hydrogens geom
_atom_sites_solution_primary direct
_atom_sites_solution_secondary difmap
_audit_creation_method SHELXL-97
_cell_angle_alpha 90.00
_cell_angle_beta 90.440(5)
_cell_angle_gamma 90.00
_cell_formula_units_Z 4
_cell_length_a 10.076(3)
_cell_length_b 22.404(5)
_cell_length_c 11.470(3)
_cell_measurement_reflns_used 144
_cell_measurement_temperature 293(2)
_cell_measurement_theta_max 14
_cell_measurement_theta_min -14
_cell_volume 2589.2(12)
_computing_cell_refinement 'BRUKER SMART CCD DIFFRACTOMETER'
_computing_data_collection 'BRUKER SMART CCD DIFFRACTOMETER'
_computing_data_reduction 'BRUKER SMART CCD DIFFRACTOMETER'
_computing_structure_refinement 'SHELXL-97 (Sheldrick, 1997)'
_computing_structure_solution 'SHELXS-97 (Sheldrick, 1990)'
_diffrn_ambient_temperature 293(2)
_diffrn_measured_fraction_theta_full 1.000
_diffrn_measured_fraction_theta_max 1.000
_diffrn_measurement_device_type 'BRUKER SMART CCD DIFFRACTOMETER'
_diffrn_measurement_method 'PHI & OMEGA SCAN'
_diffrn_radiation_monochromator graphite
_diffrn_radiation_source 'fine-focus sealed tube'
_diffrn_radiation_type MoK\a
_diffrn_radiation_wavelength 0.71073
_diffrn_reflns_av_R_equivalents 0.0745
_diffrn_reflns_av_sigmaI/netI 0.0624
_diffrn_reflns_limit_h_max 12
_diffrn_reflns_limit_h_min -7
_diffrn_reflns_limit_k_max 26
_diffrn_reflns_limit_k_min -24
_diffrn_reflns_limit_l_max 13
_diffrn_reflns_limit_l_min -12
_diffrn_reflns_number 11697
_diffrn_reflns_theta_full 25.25
_diffrn_reflns_theta_max 25.25
_diffrn_reflns_theta_min 1.82
_exptl_absorpt_coefficient_mu 4.257
_exptl_absorpt_correction_T_max 0.3615
_exptl_absorpt_correction_T_min 0.2247
_exptl_absorpt_correction_type multi-scan
_exptl_crystal_colour yellow
_exptl_crystal_density_diffrn 1.503
_exptl_crystal_density_method 'not measured'
_exptl_crystal_description block
_exptl_crystal_F_000 1160
_exptl_crystal_size_max 0.50
_exptl_crystal_size_mid 0.40
_exptl_crystal_size_min 0.30
_refine_diff_density_max 1.600
_refine_diff_density_min -1.602
_refine_diff_density_rms 0.179
_refine_ls_extinction_coef 0.0032(3)
_refine_ls_extinction_expression Fc^*^=kFc[1+0.001xFc^2^\l^3^/sin(2\q)]^-1/4^
_refine_ls_extinction_method SHELXL
_refine_ls_goodness_of_fit_ref 1.031
_refine_ls_hydrogen_treatment riding
_refine_ls_matrix_type full
_refine_ls_number_parameters 281
_refine_ls_number_reflns 4687
_refine_ls_number_restraints 0
_refine_ls_restrained_S_all 1.031
_refine_ls_R_factor_all 0.0581
_refine_ls_R_factor_gt 0.0446
_refine_ls_shift/su_max 0.009
_refine_ls_shift/su_mean 0.000
_refine_ls_structure_factor_coef Fsqd
_refine_ls_weighting_details 'calc w=1/[\s^2^(Fo^2^)+(0.0722P)^2^+0.0000P] where P=(Fo^2^+2Fc^2^)/3'
_refine_ls_weighting_scheme calc
_refine_ls_wR_factor_gt 0.1083
_refine_ls_wR_factor_ref 0.1200
_reflns_number_gt 3679
_reflns_number_total 4687
_reflns_threshold_expression >2sigma(I)
_cod_data_source_file c4cc03981e2.cif
_cod_data_source_block 2.C6H6
_cod_original_cell_volume 2589.3(11)
_cod_original_sg_symbol_H-M P2(1)/n
_cod_database_code 7115317

loop_
_symmetry_equiv_pos_as_xyz
'x, y, z'
'-x+1/2, y+1/2, -z+1/2'
'-x, -y, -z'
'x-1/2, -y-1/2, z-1/2'

loop_
_atom_site_label
_atom_site_type_symbol
_atom_site_fract_x
_atom_site_fract_y
_atom_site_fract_z
_atom_site_U_iso_or_equiv
_atom_site_adp_type
_atom_site_occupancy
_atom_site_symmetry_multiplicity
_atom_site_calc_flag
_atom_site_refinement_flags
Ta1 Ta 0.50716(2) 0.169614(11) 0.492741(19) 0.03610(15) Uani 1 1 d .
N1 N 0.7478(6) 0.1599(3) 0.5054(6) 0.0575(15) Uani 1 1 d .
N2 N 0.5050(5) 0.2568(3) 0.5257(5) 0.0542(15) Uani 1 1 d .
N3 N 0.5383(5) 0.1495(2) 0.6919(4) 0.0420(12) Uani 1 1 d .
C1 C 0.5604(6) 0.1172(3) 0.3514(5) 0.0487(16) Uani 1 1 d .
C2 C 0.3565(6) 0.1067(3) 0.5138(5) 0.0466(15) Uani 1 1 d .
H2 H 0.3621 0.0903 0.6041 0.056 Uiso 1 1 calc R
C11 C 0.7008(8) 0.0938(4) 0.3412(8) 0.083(3) Uani 1 1 d .
H11A H 0.7489 0.1165 0.2832 0.100 Uiso 1 1 calc R
H11B H 0.6995 0.0522 0.3173 0.100 Uiso 1 1 calc R
C12 C 0.7750(9) 0.1004(4) 0.4718(12) 0.132(5) Uani 1 1 d .
H12A H 0.7383 0.0723 0.5271 0.158 Uiso 1 1 calc R
H12B H 0.8698 0.0937 0.4660 0.158 Uiso 1 1 calc R
C13 C 0.8100(9) 0.2051(6) 0.4231(10) 0.138(5) Uani 1 1 d .
H13A H 0.9043 0.1989 0.4209 0.207 Uiso 1 1 calc R
H13B H 0.7919 0.2447 0.4503 0.207 Uiso 1 1 calc R
H13C H 0.7733 0.2000 0.3463 0.207 Uiso 1 1 calc R
C14 C 0.8206(9) 0.1763(5) 0.6084(10) 0.123(5) Uani 1 1 d .
H14A H 0.8165 0.1445 0.6641 0.185 Uiso 1 1 calc R
H14B H 0.7825 0.2118 0.6413 0.185 Uiso 1 1 calc R
H14C H 0.9115 0.1838 0.5886 0.185 Uiso 1 1 calc R
C15 C 0.5631(10) 0.3042(4) 0.4510(8) 0.081(3) Uani 1 1 d .
H15A H 0.4936 0.3237 0.4080 0.122 Uiso 1 1 calc R
H15B H 0.6247 0.2865 0.3977 0.122 Uiso 1 1 calc R
H15C H 0.6085 0.3328 0.4991 0.122 Uiso 1 1 calc R
C16 C 0.3987(8) 0.2821(3) 0.5967(7) 0.071(2) Uani 1 1 d .
H16A H 0.4115 0.3244 0.6043 0.106 Uiso 1 1 calc R
H16B H 0.4003 0.2640 0.6726 0.106 Uiso 1 1 calc R
H16C H 0.3145 0.2745 0.5598 0.106 Uiso 1 1 calc R
C17 C 0.5446(7) 0.0929(3) 0.7327(6) 0.0542(18) Uani 1 1 d .
H17A H 0.5305 0.0621 0.6798 0.065 Uiso 1 1 calc R
C18 C 0.5697(8) 0.0781(3) 0.8447(7) 0.073(2) Uani 1 1 d .
H18A H 0.5768 0.0384 0.8673 0.087 Uiso 1 1 calc R
C19 C 0.5847(8) 0.1240(4) 0.9254(6) 0.072(2) Uani 1 1 d .
H19A H 0.5987 0.1155 1.0039 0.086 Uiso 1 1 calc R
C20 C 0.5786(7) 0.1815(3) 0.8878(6) 0.0603(19) Uani 1 1 d .
H20A H 0.5889 0.2127 0.9404 0.072 Uiso 1 1 calc R
C21 C 0.5573(6) 0.1929(3) 0.7730(5) 0.0484(16) Uani 1 1 d .
H21A H 0.5557 0.2325 0.7486 0.058 Uiso 1 1 calc R
C22 C 0.1170(8) 0.0631(3) 0.7424(7) 0.099(3) Uani 1 1 d G
H22 H 0.1070 0.0894 0.6802 0.119 Uiso 1 1 calc R
C23 C 0.2109(7) 0.0746(3) 0.8289(9) 0.103(3) Uani 1 1 d G
H23 H 0.2638 0.1086 0.8246 0.124 Uiso 1 1 calc R
C24 C 0.2260(7) 0.0353(4) 0.9219(7) 0.107(4) Uani 1 1 d G
H24 H 0.2888 0.0430 0.9797 0.129 Uiso 1 1 calc R
C25 C 0.1470(9) -0.0155(4) 0.9283(7) 0.121(5) Uani 1 1 d G
H25 H 0.1571 -0.0417 0.9905 0.145 Uiso 1 1 calc R
C26 C 0.0531(7) -0.0269(3) 0.8418(9) 0.109(4) Uani 1 1 d G
H26 H 0.0003 -0.0609 0.8461 0.131 Uiso 1 1 calc R
C27 C 0.0381(6) 0.0124(4) 0.7488(7) 0.097(3) Uani 1 1 d G
H27 H -0.0248 0.0047 0.6909 0.117 Uiso 1 1 calc R
B3 B 0.2642(8) 0.1622(4) 0.4651(8) 0.053(2) Uani 1 1 d .
H3 H 0.1970 0.1885 0.5203 0.063 Uiso 1 1 calc R
B4 B 0.3457(7) 0.1983(3) 0.3456(6) 0.0467(17) Uani 1 1 d .
H4 H 0.3307 0.2469 0.3428 0.056 Uiso 1 1 calc R
B5 B 0.4975(9) 0.1739(3) 0.2811(8) 0.055(2) Uani 1 1 d .
H5 H 0.5590 0.2069 0.2354 0.066 Uiso 1 1 calc R
B6 B 0.4312(8) 0.0705(3) 0.3973(7) 0.0507(19) Uani 1 1 d .
H6 H 0.4870 0.0349 0.4418 0.061 Uiso 1 1 calc R
B7 B 0.2439(8) 0.0855(4) 0.4207(7) 0.057(2) Uani 1 1 d .
H7 H 0.1663 0.0542 0.4486 0.069 Uiso 1 1 calc R
B8 B 0.2142(8) 0.1446(4) 0.3177(7) 0.056(2) Uani 1 1 d .
H8 H 0.1135 0.1558 0.2873 0.068 Uiso 1 1 calc R
B9 B 0.3418(9) 0.1501(4) 0.2185(7) 0.060(2) Uani 1 1 d .
H9 H 0.3148 0.1647 0.1299 0.072 Uiso 1 1 calc R
B10 B 0.4654(9) 0.0969(4) 0.2400(7) 0.057(2) Uani 1 1 d .
H10 H 0.5090 0.0718 0.1674 0.068 Uiso 1 1 calc R
B11 B 0.3018(8) 0.0805(3) 0.2750(7) 0.0527(19) Uani 1 1 d .
H11 H 0.2573 0.0440 0.2238 0.063 Uiso 1 1 calc R

loop_
_atom_site_aniso_label
_atom_site_aniso_U_11
_atom_site_aniso_U_22
_atom_site_aniso_U_33
_atom_site_aniso_U_23
_atom_site_aniso_U_13
_atom_site_aniso_U_12
Ta1 0.0422(2) 0.0327(2) 0.03344(19) 0.00242(9) -0.00315(12) -0.00043(10)
N1 0.039(3) 0.078(4) 0.055(4) -0.007(3) 0.002(3) -0.002(3)
N2 0.061(4) 0.041(3) 0.060(4) 0.006(3) -0.014(3) -0.004(2)
N3 0.047(3) 0.041(3) 0.038(3) 0.000(2) -0.006(2) -0.001(2)
C1 0.056(4) 0.045(4) 0.045(4) -0.005(3) -0.008(3) 0.009(3)
C2 0.056(4) 0.045(4) 0.038(3) 0.011(3) -0.010(3) -0.011(3)
C11 0.071(5) 0.086(6) 0.093(7) -0.041(5) -0.010(5) 0.013(5)
C12 0.044(5) 0.108(8) 0.243(15) -0.087(9) -0.023(7) 0.021(5)
C13 0.066(6) 0.215(13) 0.133(10) 0.043(10) 0.025(7) -0.007(8)
C14 0.050(5) 0.179(11) 0.141(10) -0.077(8) -0.032(6) 0.013(6)
C15 0.103(7) 0.060(5) 0.081(6) 0.015(5) -0.028(6) -0.026(5)
C16 0.079(5) 0.056(5) 0.076(5) -0.025(4) -0.024(5) 0.026(4)
C17 0.064(4) 0.037(4) 0.061(4) 0.002(3) -0.014(4) -0.001(3)
C18 0.081(6) 0.068(5) 0.069(5) 0.027(4) -0.026(5) -0.017(4)
C19 0.068(5) 0.100(6) 0.047(4) 0.023(4) -0.016(4) -0.014(5)
C20 0.059(4) 0.076(5) 0.045(4) -0.009(3) -0.010(4) 0.006(4)
C21 0.055(4) 0.046(4) 0.044(4) -0.008(3) -0.008(3) 0.001(3)
C22 0.078(6) 0.115(9) 0.105(8) 0.010(7) 0.015(6) 0.018(6)
C23 0.073(7) 0.098(7) 0.139(10) -0.017(8) 0.024(7) 0.006(6)
C24 0.076(7) 0.154(11) 0.092(8) -0.048(8) 0.002(6) 0.011(8)
C25 0.083(8) 0.165(12) 0.115(11) 0.029(9) 0.029(8) 0.049(8)
C26 0.075(7) 0.093(7) 0.160(13) -0.033(9) 0.027(8) 0.006(6)
C27 0.072(7) 0.127(9) 0.093(9) -0.021(7) -0.004(6) 0.022(6)
B3 0.045(4) 0.063(5) 0.050(5) -0.010(4) 0.006(4) 0.002(4)
B4 0.052(4) 0.042(4) 0.046(4) 0.006(3) -0.007(3) 0.009(3)
B5 0.061(5) 0.057(6) 0.047(5) 0.011(4) -0.004(4) -0.003(4)
B6 0.069(5) 0.035(4) 0.048(4) 0.001(3) -0.021(4) 0.002(3)
B7 0.049(4) 0.067(5) 0.055(5) 0.007(4) -0.008(4) -0.015(4)
B8 0.056(5) 0.052(5) 0.061(5) -0.007(4) -0.025(4) 0.006(4)
B9 0.086(6) 0.056(5) 0.037(4) 0.008(4) -0.019(4) -0.006(5)
B10 0.066(5) 0.070(6) 0.034(4) -0.008(4) 0.004(4) -0.007(4)
B11 0.060(5) 0.054(4) 0.045(4) -0.001(3) -0.009(4) -0.008(4)

loop_
_atom_type_symbol
_atom_type_description
_atom_type_scat_dispersion_real
_atom_type_scat_dispersion_imag
_atom_type_scat_source
C C 0.0033 0.0016 'International Tables Vol C Tables 4.2.6.8 and 6.1.1.4'
H H 0.0000 0.0000 'International Tables Vol C Tables 4.2.6.8 and 6.1.1.4'
B B 0.0013 0.0007 'International Tables Vol C Tables 4.2.6.8 and 6.1.1.4'
N N 0.0061 0.0033 'International Tables Vol C Tables 4.2.6.8 and 6.1.1.4'
Ta Ta -0.7052 6.5227 'International Tables Vol C Tables 4.2.6.8 and 6.1.1.4'

loop_
_geom_angle_atom_site_label_1
_geom_angle_atom_site_label_2
_geom_angle_atom_site_label_3
_geom_angle
N2 Ta1 C1 135.0(3)
N2 Ta1 C2 129.2(2)
C1 Ta1 C2 84.3(3)
N2 Ta1 N3 90.3(2)
C1 Ta1 N3 128.2(2)
C2 Ta1 N3 81.4(2)
N2 Ta1 B4 82.2(2)
C1 Ta1 B4 77.4(2)
C2 Ta1 B4 77.0(2)
N3 Ta1 B4 144.4(2)
N2 Ta1 B5 98.6(2)
C1 Ta1 B5 41.5(3)
C2 Ta1 B5 96.8(3)
N3 Ta1 B5 169.6(2)
B4 Ta1 B5 43.3(3)
N2 Ta1 N1 95.1(2)
C1 Ta1 N1 74.5(2)
C2 Ta1 N1 131.1(2)
N3 Ta1 N1 78.4(2)
B4 Ta1 N1 136.7(2)
B5 Ta1 N1 95.5(3)
N2 Ta1 B3 94.5(3)
C1 Ta1 B3 97.1(3)
C2 Ta1 B3 41.3(3)
N3 Ta1 B3 103.7(2)
B4 Ta1 B3 43.0(3)
B5 Ta1 B3 81.0(3)
N1 Ta1 B3 170.2(3)
N2 Ta1 B6 156.7(2)
C1 Ta1 B6 42.4(3)
C2 Ta1 B6 42.0(3)
N3 Ta1 B6 106.5(2)
B4 Ta1 B6 74.8(2)
B5 Ta1 B6 66.6(3)
N1 Ta1 B6 103.8(2)
B3 Ta1 B6 66.4(3)
C12 N1 C14 111.6(8)
C12 N1 C13 112.0(9)
C14 N1 C13 97.4(7)
C12 N1 Ta1 105.2(5)
C14 N1 Ta1 121.9(5)
C13 N1 Ta1 108.6(5)
C16 N2 C15 109.7(6)
C16 N2 Ta1 119.6(5)
C15 N2 Ta1 125.9(6)
C17 N3 C21 115.3(6)
C17 N3 Ta1 121.5(4)
C21 N3 Ta1 123.1(4)
C11 C1 B5 126.2(7)
C11 C1 B10 112.4(6)
B5 C1 B10 67.1(5)
C11 C1 B6 120.9(6)
B5 C1 B6 109.1(5)
B10 C1 B6 69.1(4)
C11 C1 Ta1 120.3(5)
B5 C1 Ta1 81.0(4)
B10 C1 Ta1 127.4(5)
B6 C1 Ta1 84.6(4)
B7 C2 B3 66.9(5)
B7 C2 B6 70.3(5)
B3 C2 B6 109.8(5)
B7 C2 Ta1 128.8(4)
B3 C2 Ta1 82.0(4)
B6 C2 Ta1 84.6(4)
C1 C11 C12 108.1(6)
N1 C12 C11 104.0(8)
C18 C17 N3 124.6(7)
C17 C18 C19 118.1(7)
C20 C19 C18 118.9(7)
C21 C20 C19 119.6(7)
C20 C21 N3 123.4(7)
C23 C22 C27 120.0
C22 C23 C24 120.0
C23 C24 C25 120.0
C24 C25 C26 120.0
C27 C26 C25 120.0
C26 C27 C22 120.0
C2 B3 B4 109.7(6)
C2 B3 B7 55.9(4)
B4 B3 B7 105.3(6)
C2 B3 B8 107.7(6)
B4 B3 B8 60.6(5)
B7 B3 B8 59.8(5)
C2 B3 Ta1 56.7(3)
B4 B3 Ta1 67.0(3)
B7 B3 Ta1 102.1(5)
B8 B3 Ta1 113.8(5)
B5 B4 B3 125.2(6)
B5 B4 B9 60.0(5)
B3 B4 B9 109.8(5)
B5 B4 B8 110.5(5)
B3 B4 B8 59.9(5)
B9 B4 B8 56.8(4)
B5 B4 Ta1 68.6(4)
B3 B4 Ta1 70.0(4)
B9 B4 Ta1 114.4(4)
B8 B4 Ta1 115.6(4)
C1 B5 B4 111.3(6)
C1 B5 B9 107.5(6)
B4 B5 B9 60.7(5)
C1 B5 B10 57.0(4)
B4 B5 B10 104.2(6)
B9 B5 B10 57.5(5)
C1 B5 Ta1 57.5(3)
B4 B5 Ta1 68.1(4)
B9 B5 Ta1 114.5(5)
B10 B5 Ta1 103.2(4)
C2 B6 C1 106.2(5)
C2 B6 B11 102.2(5)
C1 B6 B11 102.3(5)
C2 B6 B10 131.0(5)
C1 B6 B10 53.1(4)
B11 B6 B10 53.7(4)
C2 B6 B7 52.0(4)
C1 B6 B7 131.7(5)
B11 B6 B7 54.9(4)
B10 B6 B7 104.9(5)
C2 B6 Ta1 53.4(3)
C1 B6 Ta1 53.0(3)
B11 B6 Ta1 114.0(4)
B10 B6 Ta1 94.5(4)
B7 B6 Ta1 94.5(4)
C2 B7 B11 113.9(6)
C2 B7 B8 109.2(5)
B11 B7 B8 58.9(4)
C2 B7 B3 57.2(4)
B11 B7 B3 106.8(6)
B8 B7 B3 60.1(5)
C2 B7 B6 57.7(4)
B11 B7 B6 62.1(4)
B8 B7 B6 101.2(5)
B3 B7 B6 95.5(5)
B9 B8 B11 59.8(5)
B9 B8 B7 111.4(6)
B11 B8 B7 60.0(4)
B9 B8 B3 113.5(6)
B11 B8 B3 107.7(5)
B7 B8 B3 60.1(5)
B9 B8 B4 61.5(5)
B11 B8 B4 102.9(6)
B7 B8 B4 104.7(5)
B3 B8 B4 59.5(4)
B8 B9 B11 61.0(5)
B8 B9 B10 113.2(6)
B11 B9 B10 60.0(5)
B8 B9 B5 114.1(6)
B11 B9 B5 108.7(5)
B10 B9 B5 61.7(5)
B8 B9 B4 61.7(5)
B11 B9 B4 103.8(5)
B10 B9 B4 106.4(5)
B5 B9 B4 59.3(4)
C1 B10 B9 109.4(6)
C1 B10 B11 115.0(6)
B9 B10 B11 59.9(5)
C1 B10 B5 55.8(4)
B9 B10 B5 60.8(5)
B11 B10 B5 108.0(6)
C1 B10 B6 57.9(4)
B9 B10 B6 102.1(6)
B11 B10 B6 62.8(4)
B5 B10 B6 94.6(5)
B9 B11 B10 60.0(5)
B9 B11 B8 59.2(5)
B10 B11 B8 111.7(6)
B9 B11 B7 111.8(6)
B10 B11 B7 121.5(6)
B8 B11 B7 61.1(5)
B9 B11 B6 102.6(5)
B10 B11 B6 63.5(4)
B8 B11 B6 103.3(5)
B7 B11 B6 63.0(4)

loop_
_geom_bond_atom_site_label_1
_geom_bond_atom_site_label_2
_geom_bond_distance
Ta1 N2 1.990(6)
Ta1 C1 2.076(6)
Ta1 C2 2.086(6)
Ta1 N3 2.347(5)
Ta1 B4 2.422(7)
Ta1 B5 2.430(9)
Ta1 N1 2.437(6)
Ta1 B3 2.472(9)
Ta1 B6 2.588(7)
N1 C12 1.415(10)
N1 C14 1.434(11)
N1 C13 1.522(11)
N2 C16 1.465(10)
N2 C15 1.486(10)
N3 C17 1.353(8)
N3 C21 1.358(8)
C1 C11 1.514(9)
C1 B5 1.631(10)
C1 B10 1.654(10)
C1 B6 1.753(10)
C2 B7 1.623(9)
C2 B3 1.648(11)
C2 B6 1.740(10)
C11 C12 1.676(14)
C17 C18 1.349(10)
C18 C19 1.391(10)
C19 C20 1.359(10)
C20 C21 1.357(9)
C22 C23 1.3900
C22 C27 1.3900
C23 C24 1.3900
C24 C25 1.3900
C25 C26 1.3900
C26 C27 1.3900
B3 B4 1.796(11)
B3 B7 1.804(12)
B3 B8 1.804(12)
B4 B5 1.789(12)
B4 B9 1.814(10)
B4 B8 1.817(11)
B5 B9 1.802(12)
B5 B10 1.816(12)
B6 B11 1.921(11)
B6 B10 1.933(11)
B6 B7 1.938(12)
B7 B11 1.778(11)
B7 B8 1.798(11)
B8 B9 1.727(13)
B8 B11 1.757(11)
B9 B11 1.737(11)
B9 B10 1.739(12)
B10 B11 1.739(12)
